data_1561841
loop_
_publ_author_name
'Buch, Christian Dirk'
'Hansen, Steen H.'
'Mitcov, Dmitri'
'Tram, Camilla Mia'
'Nichol, Gary Stephen'
'Brechin, Euan K.'
'Piligkos, Stergios'

_publ_section_title
;
 Design of Pure Heterodinuclear Lanthanoid Cryptate Complexes
;
_journal_name_full 'Chemical Science'
_journal_paper_doi 10.1039/D1SC00987G
_journal_year 2021
_chemical_absolute_configuration ad
_chemical_formula_moiety 'C39 H45 N10 O9 Yb2, N O3, 2.5(H2 O)'
_chemical_formula_sum 'C39 H50 N11 O14.5 Yb2'
_chemical_formula_weight 1250.98
_space_group_crystal_system tetragonal
_space_group_IT_number 92
_space_group_name_Hall 'P 4abw 2nw'
_space_group_name_H-M_alt 'P 41 21 2'
_atom_sites_solution_hydrogens mixed
_atom_sites_solution_primary dual
_audit_block_doi 10.5517/ccdc.csd.cc2747n9
_audit_creation_date 2021-02-03
_audit_creation_method
;
Olex2 1.3-beta
(compiled 2020.11.12 svn.r5f609507 for OlexSys, GUI svn.r6226)
;
_audit_update_record
;
2021-02-03 deposited with the CCDC.	2021-04-15 downloaded from the CCDC.
;
_cell_angle_alpha 90
_cell_angle_beta 90
_cell_angle_gamma 90
_cell_formula_units_Z 8
_cell_length_a 17.5867(5)
_cell_length_b 17.5867(5)
_cell_length_c 28.9660(13)
_cell_measurement_reflns_used 9062
_cell_measurement_temperature 100
_cell_measurement_theta_max 28.159
_cell_measurement_theta_min 2.406
_cell_volume 8959.0(5)
_computing_cell_refinement 'SAINT V8.40A (Bruker, 2019)'
_computing_data_reduction 'SAINT V8.40A (Bruker, 2019)'
_computing_molecular_graphics 'Olex2 1.3-beta (Dolomanov et al., 2009)'
_computing_publication_material 'Olex2 1.3-beta (Dolomanov et al., 2009)'
_computing_structure_refinement 'SHELXL 2018/3 (Sheldrick, 2015)'
_computing_structure_solution 'SHELXT 2014/5 (Sheldrick, 2014)'
_diffrn_ambient_temperature 100.0
_diffrn_measured_fraction_theta_full 0.999
_diffrn_measured_fraction_theta_max 0.999
_diffrn_measurement_device_type 'Bruker D8 VENTURE'
_diffrn_measurement_method '\f and \w scans'
_diffrn_radiation_type MoK\a
_diffrn_radiation_wavelength 0.71073
_diffrn_reflns_av_R_equivalents 0.0642
_diffrn_reflns_av_unetI/netI 0.0273
_diffrn_reflns_Laue_measured_fraction_full 0.999
_diffrn_reflns_Laue_measured_fraction_max 0.999
_diffrn_reflns_limit_h_max 23
_diffrn_reflns_limit_h_min -23
_diffrn_reflns_limit_k_max 21
_diffrn_reflns_limit_k_min -22
_diffrn_reflns_limit_l_max 38
_diffrn_reflns_limit_l_min -38
_diffrn_reflns_number 155629
_diffrn_reflns_point_group_measured_fraction_full 0.999
_diffrn_reflns_point_group_measured_fraction_max 0.999
_diffrn_reflns_theta_full 25.242
_diffrn_reflns_theta_max 27.877
_diffrn_reflns_theta_min 1.822
_diffrn_source_current 1.0
_diffrn_source_power 0.05
_diffrn_source_voltage 50.0
_diffrn_standards_number 0
_exptl_absorpt_coefficient_mu 4.230
_exptl_absorpt_correction_T_max 0.7457
_exptl_absorpt_correction_T_min 0.5409
_exptl_absorpt_correction_type multi-scan
_exptl_absorpt_process_details
;
SADABS-2016/2 (Bruker,2016/2) was used for absorption correction.
wR2(int) was 0.1207 before and 0.0702 after correction.
The Ratio of minimum to maximum transmission is 0.7254.
The \l/2 correction factor is Not present.
;
_exptl_crystal_colour 'clear yellow'
_exptl_crystal_colour_lustre clear
_exptl_crystal_colour_primary yellow
_exptl_crystal_density_diffrn 1.855
_exptl_crystal_description needle
_exptl_crystal_F_000 4936
_exptl_crystal_size_max 0.288
_exptl_crystal_size_mid 0.075
_exptl_crystal_size_min 0.065
_refine_diff_density_max 1.878
_refine_diff_density_min -0.753
_refine_diff_density_rms 0.126
_refine_ls_abs_structure_details
;
 Flack x determined using 4081 quotients [(I+)-(I-)]/[(I+)+(I-)]
 (Parsons, Flack and Wagner, Acta Cryst. B69 (2013) 249-259).
;
_refine_ls_abs_structure_Flack -0.027(3)
_refine_ls_extinction_method none
_refine_ls_goodness_of_fit_ref 1.139
_refine_ls_hydrogen_treatment mixed
_refine_ls_matrix_type full
_refine_ls_number_parameters 634
_refine_ls_number_reflns 10690
_refine_ls_number_restraints 127
_refine_ls_restrained_S_all 1.164
_refine_ls_R_factor_all 0.0356
_refine_ls_R_factor_gt 0.0274
_refine_ls_shift/su_max 0.003
_refine_ls_shift/su_mean 0.000
_refine_ls_structure_factor_coef Fsqd
_refine_ls_weighting_details 'w=1/[\s^2^(Fo^2^)+(0.0346P)^2^+14.1898P] where P=(Fo^2^+2Fc^2^)/3'
_refine_ls_weighting_scheme calc
_refine_ls_wR_factor_gt 0.0654
_refine_ls_wR_factor_ref 0.0698
_reflns_Friedel_coverage 0.776
_reflns_Friedel_fraction_full 0.999
_reflns_Friedel_fraction_max 1.000
_reflns_number_gt 9755
_reflns_number_total 10690
_reflns_threshold_expression 'I > 2\s(I)'
_cod_data_source_file d1sc00987g2.cif
_cod_data_source_block mo_d8v4643_0m_a
_cod_original_cell_volume 8959.0(6)
_cod_original_formula_sum 'C39 H50 N11 O14.50 Yb2'
_cod_database_code 1561841
_shelx_shelxl_version_number 2018/3
_shelx_space_group_comment
;
The symmetry employed for this shelxl refinement is uniquely defined
by the following loop, which should always be used as a source of
symmetry information in preference to the above space-group names.
They are only intended as comments.
;
_shelx_estimated_absorpt_t_max 0.771
_shelx_estimated_absorpt_t_min 0.375
_olex2_refinement_description
;
1. Fixed Uiso
 At 1.2 times of:
  All C(H) groups, All C(H,H) groups, All O(H) groups, All O(H,H) groups
 At 1.5 times of:
  All C(H,H,H) groups
2. Restrained distances
 O14-H14A = O16-H16E = O16-H16D = O13-H13B = O13-H13A = O13A-H13D = O13A-H13C
 0.84 with sigma of 0.02
 O15-H15
 0.84 with sigma of 0.02
 H16E-H16D_$1 = H14A-H14A_$1
 1.35 with sigma of 0.04
 H13C-H13D = H13A-H13B = H16D-H16E
 1.35 with sigma of 0.04
 H15-H15_$4
 1.35 with sigma of 0.04
 O12A-N11A \\sim O11A-N11A \\sim O10A-N11A \\sim O10-N11 \\sim O11-N11 \\sim
O12-N11
 with sigma of 0.02
 N9-O4A \\sim N9-O4 \\sim N9-O5 \\sim N9-O6
 with sigma of 0.02
3. Restrained planarity
 O4A, O5, O6, N9
 with sigma of 0.1
 O4, O5, O6, N9
 with sigma of 0.1
4. Rigid body (RIGU) restrains
 O10, O11, O12, N11
 with sigma for 1-2 distances of 0.004 and sigma for 1-3 distances of 0.004
 O10A, O11A, O12A, N11A
 with sigma for 1-2 distances of 0.004 and sigma for 1-3 distances of 0.004
 O4, O5, O6, N9
 with sigma for 1-2 distances of 0.004 and sigma for 1-3 distances of 0.004
 O4A, O5, O6, N9
 with sigma for 1-2 distances of 0.004 and sigma for 1-3 distances of 0.004
5. Same fragment restrains
{O7, O8, O9, N10} sigma for 1-2: 0.02, 1-3: 0.04
as in
{O10, O11, O12, N11}
{O7, O8, O9, N10} sigma for 1-2: 0.02, 1-3: 0.04
as in
{O10A, O11A, O12A, N11A}
6. Others
 Sof(O4A)=1-FVAR(1)
 Sof(O4)=FVAR(1)
 Fixed Sof: O10(0.5) O11(0.5) O12(0.5) N11(0.5) O10A(0.5) O11A(0.5) O12A(0.5)
 N11A(0.5) O13(0.5) H13A(0.5) H13B(0.5) O13A(0.5) H13C(0.5) H13D(0.5) H16D(0.5)
7.a Everything fixed:
 O13, H13A, H13B, O13A, H13C, H13D, O14, H14A, O16, H16D, H16E
7.b Secondary CH2 refined with riding coordinates:
 C28(H28A,H28B), C29(H29A,H29B), C30(H30A,H30B), C31(H31A,H31B), C32(H32A,
 H32B), C33(H33A,H33B), C34(H34A,H34B), C35(H35A,H35B), C36(H36A,H36B),
 C37(H37A,H37B), C38(H38A,H38B), C39(H39A,H39B)
7.c Aromatic/amide H refined with riding coordinates:
 C3(H3), C5(H5), C8(H8), C9(H9), C12(H12), C14(H14), C17(H17), C18(H18),
 C21(H21), C23(H23), C26(H26), C27(H27)
7.d Idealised Me refined as rotating group:
 C7(H7A,H7B,H7C), C16(H16A,H16B,H16C), C25(H25A,H25B,H25C)
;
_olex2_diffrn_ambient_temperature_device 'Oxford Cryosystems Cryostream 800'
_olex2_submission_original_sample_id D8V4643
_olex2_submission_special_instructions 'No special instructions were received'

loop_
_space_group_symop_operation_xyz
'x, y, z'
'-y+1/2, x+1/2, z+1/4'
'y+1/2, -x+1/2, z+3/4'
'x+1/2, -y+1/2, -z+3/4'
'-x+1/2, y+1/2, -z+1/4'
'-x, -y, z+1/2'
'y, x, -z'
'-y, -x, -z+1/2'

loop_
_atom_site_label
_atom_site_type_symbol
_atom_site_fract_x
_atom_site_fract_y
_atom_site_fract_z
_atom_site_U_iso_or_equiv
_atom_site_adp_type
_atom_site_occupancy
_atom_site_site_symmetry_order
_atom_site_calc_flag
_atom_site_refinement_flags_posn
_atom_site_refinement_flags_adp
_atom_site_refinement_flags_occupancy
_atom_site_disorder_assembly
_atom_site_disorder_group
Yb1 Yb 0.85841(2) 0.38790(2) 0.60368(2) 0.01736(7) Uani 1 1 d . . . . .
Yb2 Yb 0.94611(2) 0.31512(2) 0.50701(2) 0.01810(7) Uani 1 1 d . . . . .
O1 O 0.8257(3) 0.3525(3) 0.53036(14) 0.0181(9) Uani 1 1 d . . . . .
O2 O 0.9159(3) 0.2769(3) 0.57959(15) 0.0206(10) Uani 1 1 d . . . . .
O3 O 0.9573(3) 0.4244(3) 0.55306(16) 0.0220(10) Uani 1 1 d . . . . .
O4 O 0.8176(9) 0.5396(18) 0.5475(6) 0.087(11) Uani 0.41(2) 1 d D . P A 1
O4A O 0.7768(9) 0.5923(7) 0.5778(6) 0.081(7) Uani 0.59(2) 1 d D . P A 2
O5 O 0.7577(3) 0.4667(3) 0.5849(2) 0.0354(13) Uani 1 1 d D . . . .
O6 O 0.6990(4) 0.5372(4) 0.5350(2) 0.0509(16) Uani 1 1 d D . . B 1
O7 O 1.0800(4) 0.3103(3) 0.56760(18) 0.0376(14) Uani 1 1 d D . . . .
O8 O 1.0395(3) 0.2207(3) 0.52275(16) 0.0259(10) Uani 1 1 d D . . . .
O9 O 1.1318(4) 0.1986(4) 0.5705(3) 0.060(2) Uani 1 1 d D . . . .
N10 N 1.0852(4) 0.2433(4) 0.5541(2) 0.0315(15) Uani 1 1 d D . . . .
N1 N 0.7493(3) 0.3105(3) 0.61512(18) 0.0196(11) Uani 1 1 d . . . . .
N2 N 0.8803(4) 0.3743(3) 0.44294(17) 0.0231(12) Uani 1 1 d . . . . .
N3 N 0.9287(3) 0.3336(4) 0.66755(19) 0.0316(16) Uani 1 1 d . . . . .
N4 N 0.8875(4) 0.1951(3) 0.4951(2) 0.0266(13) Uani 1 1 d . . . . .
N5 N 0.8937(4) 0.5099(4) 0.6351(2) 0.0323(15) Uani 1 1 d . . . . .
N6 N 1.0586(3) 0.3699(3) 0.47367(19) 0.0228(12) Uani 1 1 d . . . . .
N7 N 0.7955(3) 0.4135(4) 0.6846(2) 0.0253(13) Uani 1 1 d . . . . .
N8 N 0.9821(4) 0.2576(3) 0.42516(19) 0.0267(13) Uani 1 1 d . . . . .
N9 N 0.7504(4) 0.5261(5) 0.5615(3) 0.0492(19) Uani 1 1 d D . . . .
C1 C 0.7573(4) 0.3478(4) 0.5122(2) 0.0200(13) Uani 1 1 d . . . . .
C2 C 0.6926(4) 0.3257(4) 0.5380(2) 0.0216(13) Uani 1 1 d . . . . .
C3 C 0.6210(4) 0.3270(4) 0.5171(2) 0.0235(14) Uani 1 1 d . . . . .
H3 H 0.578139 0.311727 0.534740 0.028 Uiso 1 1 calc R U . . .
C4 C 0.6096(5) 0.3496(4) 0.4716(2) 0.0291(16) Uani 1 1 d . . . . .
C5 C 0.6733(4) 0.3655(4) 0.4458(2) 0.0264(15) Uani 1 1 d . . . . .
H5 H 0.667361 0.377869 0.414035 0.032 Uiso 1 1 calc R U . . .
C6 C 0.7467(4) 0.3642(4) 0.4646(2) 0.0218(14) Uani 1 1 d . . . . .
C7 C 0.5306(5) 0.3517(6) 0.4521(3) 0.042(2) Uani 1 1 d . . . . .
H7A H 0.512827 0.299721 0.446639 0.062 Uiso 1 1 calc R U . . .
H7B H 0.530854 0.379920 0.422941 0.062 Uiso 1 1 calc R U . . .
H7C H 0.496569 0.377002 0.474087 0.062 Uiso 1 1 calc R U . . .
C8 C 0.6944(4) 0.3031(4) 0.5865(2) 0.0221(14) Uani 1 1 d . . . . .
H8 H 0.649439 0.280188 0.598149 0.026 Uiso 1 1 calc R U . . .
C9 C 0.8091(5) 0.3804(4) 0.4338(2) 0.0247(15) Uani 1 1 d . . . . .
H9 H 0.796211 0.397218 0.403623 0.030 Uiso 1 1 calc R U . . .
C10 C 0.9207(4) 0.2086(4) 0.5980(2) 0.0240(15) Uani 1 1 d . . . . .
C11 C 0.9388(4) 0.2006(5) 0.6458(2) 0.0316(17) Uani 1 1 d . . . . .
C12 C 0.9485(5) 0.1279(6) 0.6651(3) 0.044(2) Uani 1 1 d . . . . .
H12 H 0.962785 0.124050 0.696658 0.052 Uiso 1 1 calc R U . . .
C13 C 0.9383(5) 0.0627(6) 0.6405(4) 0.050(3) Uani 1 1 d . . . . .
C14 C 0.9181(5) 0.0702(5) 0.5942(3) 0.041(2) Uani 1 1 d . . . . .
H14 H 0.911095 0.025513 0.576269 0.049 Uiso 1 1 calc R U . . .
C15 C 0.9075(4) 0.1415(4) 0.5727(3) 0.0280(16) Uani 1 1 d . . . . .
C16 C 0.9478(6) -0.0155(6) 0.6610(5) 0.073(4) Uani 1 1 d . . . . .
H16A H 0.984098 -0.044667 0.642452 0.110 Uiso 1 1 calc R U . . .
H16B H 0.898617 -0.041610 0.661304 0.110 Uiso 1 1 calc R U . . .
H16C H 0.966924 -0.010899 0.692684 0.110 Uiso 1 1 calc R U . . .
C17 C 0.9460(4) 0.2651(6) 0.6761(3) 0.036(2) Uani 1 1 d . . . . .
H17 H 0.966035 0.255177 0.705989 0.043 Uiso 1 1 calc R U . . .
C18 C 0.8857(4) 0.1392(4) 0.5242(3) 0.0282(15) Uani 1 1 d . . . . .
H18 H 0.868471 0.091623 0.512626 0.034 Uiso 1 1 calc R U . . .
C19 C 1.0059(4) 0.4829(4) 0.5522(2) 0.0166(12) Uani 1 1 d . . . . .
C20 C 0.9941(4) 0.5486(4) 0.5803(2) 0.0209(13) Uani 1 1 d . . . . .
C21 C 1.0430(4) 0.6113(4) 0.5770(2) 0.0239(14) Uani 1 1 d . . . . .
H21 H 1.032008 0.655039 0.594984 0.029 Uiso 1 1 calc R U . . .
C22 C 1.1066(4) 0.6124(4) 0.5486(2) 0.0257(14) Uani 1 1 d . . . . .
C23 C 1.1190(4) 0.5485(4) 0.5226(2) 0.0241(14) Uani 1 1 d . . . . .
H23 H 1.162578 0.547357 0.503229 0.029 Uiso 1 1 calc R U . . .
C24 C 1.0707(4) 0.4841(4) 0.5228(2) 0.0180(13) Uani 1 1 d . . . . .
C25 C 1.1552(5) 0.6826(5) 0.5459(3) 0.043(2) Uani 1 1 d . . . . .
H25A H 1.127772 0.722483 0.529087 0.064 Uiso 1 1 calc R U . . .
H25B H 1.202605 0.670719 0.529626 0.064 Uiso 1 1 calc R U . . .
H25C H 1.166913 0.700444 0.577135 0.064 Uiso 1 1 calc R U . . .
C26 C 0.9375(4) 0.5583(4) 0.6166(2) 0.0270(15) Uani 1 1 d . . . . .
H26 H 0.932717 0.608675 0.628166 0.032 Uiso 1 1 calc R U . . .
C27 C 1.0940(4) 0.4288(4) 0.4886(2) 0.0223(14) Uani 1 1 d . . . . .
H27 H 1.142614 0.437221 0.475321 0.027 Uiso 1 1 calc R U . . .
C28 C 0.7322(4) 0.2928(4) 0.6636(2) 0.0224(14) Uani 1 1 d . . . . .
H28A H 0.773947 0.262678 0.677491 0.027 Uiso 1 1 calc R U . . .
H28B H 0.684483 0.263238 0.665954 0.027 Uiso 1 1 calc R U . . .
C29 C 0.7241(4) 0.3693(4) 0.6884(2) 0.0238(15) Uani 1 1 d . . . . .
H29A H 0.681728 0.398488 0.674438 0.029 Uiso 1 1 calc R U . . .
H29B H 0.711952 0.360604 0.721315 0.029 Uiso 1 1 calc R U . . .
C30 C 0.9309(5) 0.3854(7) 0.7079(3) 0.046(2) Uani 1 1 d . . . . .
H30A H 0.950989 0.435904 0.698998 0.055 Uiso 1 1 calc R U . . .
H30B H 0.963121 0.364132 0.732750 0.055 Uiso 1 1 calc R U . . .
C31 C 0.8478(4) 0.3914(6) 0.7236(2) 0.0352(19) Uani 1 1 d . . . . .
H31A H 0.831311 0.341904 0.736429 0.042 Uiso 1 1 calc R U . . .
H31B H 0.843899 0.429830 0.748514 0.042 Uiso 1 1 calc R U . . .
C32 C 0.8507(5) 0.5409(5) 0.6752(3) 0.045(2) Uani 1 1 d . . . . .
H32A H 0.836262 0.594277 0.668688 0.053 Uiso 1 1 calc R U . . .
H32B H 0.883955 0.540882 0.702796 0.053 Uiso 1 1 calc R U . . .
C33 C 0.7795(4) 0.4953(5) 0.6856(3) 0.0337(19) Uani 1 1 d . . . . .
H33A H 0.759798 0.509482 0.716442 0.040 Uiso 1 1 calc R U . . .
H33B H 0.739801 0.507442 0.662486 0.040 Uiso 1 1 calc R U . . .
C34 C 0.9304(5) 0.3853(5) 0.4023(2) 0.0318(17) Uani 1 1 d . . . . .
H34A H 0.976166 0.414784 0.410904 0.038 Uiso 1 1 calc R U . . .
H34B H 0.903098 0.412752 0.377488 0.038 Uiso 1 1 calc R U . . .
C35 C 0.9522(4) 0.3062(4) 0.3864(2) 0.0304(16) Uani 1 1 d . . . . .
H35A H 0.907176 0.281150 0.372697 0.036 Uiso 1 1 calc R U . . .
H35B H 0.991623 0.310217 0.362150 0.036 Uiso 1 1 calc R U . . .
C36 C 0.8746(5) 0.1751(5) 0.4465(3) 0.0333(18) Uani 1 1 d . . . . .
H36A H 0.838217 0.211017 0.432230 0.040 Uiso 1 1 calc R U . . .
H36B H 0.853446 0.123061 0.444114 0.040 Uiso 1 1 calc R U . . .
C37 C 0.9511(5) 0.1794(4) 0.4221(3) 0.0339(18) Uani 1 1 d . . . . .
H37A H 0.987082 0.143170 0.436503 0.041 Uiso 1 1 calc R U . . .
H37B H 0.944923 0.164957 0.389235 0.041 Uiso 1 1 calc R U . . .
C38 C 1.0995(5) 0.3340(4) 0.4340(2) 0.0319(17) Uani 1 1 d . . . . .
H38A H 1.154098 0.328349 0.441665 0.038 Uiso 1 1 calc R U . . .
H38B H 1.095265 0.366825 0.406397 0.038 Uiso 1 1 calc R U . . .
C39 C 1.0648(5) 0.2551(4) 0.4236(3) 0.0310(17) Uani 1 1 d . . . . .
H39A H 1.081498 0.238053 0.392677 0.037 Uiso 1 1 calc R U . . .
H39B H 1.083603 0.217863 0.446589 0.037 Uiso 1 1 calc R U . . .
O10 O 0.5476(9) 0.2935(9) 0.7061(6) 0.073(4) Uani 0.5 1 d D . P C 1
O11 O 0.5251(10) 0.2643(10) 0.6325(7) 0.097(7) Uani 0.5 1 d D . P C 1
O12 O 0.4982(14) 0.3723(10) 0.6587(7) 0.105(7) Uani 0.5 1 d D . P C 1
N11 N 0.5239(8) 0.3083(8) 0.6673(5) 0.050(3) Uani 0.5 1 d D . P C 1
O10A O 0.4213(12) 0.2814(10) 0.5505(5) 0.088(6) Uani 0.5 1 d D . P D 2
O11A O 0.5116(8) 0.2297(9) 0.5877(5) 0.068(4) Uani 0.5 1 d D . P D 2
O12A O 0.4397(11) 0.3084(10) 0.6229(5) 0.083(5) Uani 0.5 1 d D . P D 2
N11A N 0.4566(7) 0.2753(7) 0.5878(4) 0.029(3) Uani 0.5 1 d D . P D 2
O13 O 0.437800 0.264370 0.561150 0.092 Uani 0.5 1 d D . P E 1
H13A H 0.435470 0.294050 0.589850 0.110 Uiso 0.5 1 d D U P F 1
H13B H 0.402240 0.305990 0.546630 0.110 Uiso 0.5 1 d D U P G 1
O13A O 0.532020 0.302410 0.706160 0.043 Uani 0.5 1 d D . P H 2
H13C H 0.535730 0.347780 0.715580 0.051 Uiso 0.5 1 d D U P I 2
H13D H 0.521250 0.308890 0.677430 0.051 Uiso 0.5 1 d D U P J 2
O14 O 1.060260 0.060260 0.500000 0.045 Uani 1 2 d DS T P . .
H14A H 1.061250 0.100540 0.515750 0.054 Uiso 1 1 d D U . . .
O15 O 0.8060(3) 0.1940(3) 0.750000 0.0375(19) Uani 1 2 d DS T P . .
H15 H 0.851(3) 0.194(3) 0.762(3) 0.045 Uiso 1 1 d D U . . .
O16 O 0.949400 -0.050600 0.500000 0.053 Uani 1 2 d DS T P . .
H16D H 0.919680 -0.043180 0.478650 0.064 Uiso 0.5 1 d D U P . .
H16E H 0.982770 -0.017230 0.500000 0.064 Uiso 1 2 d DS U P . .

loop_
_atom_site_aniso_label
_atom_site_aniso_U_11
_atom_site_aniso_U_22
_atom_site_aniso_U_33
_atom_site_aniso_U_23
_atom_site_aniso_U_13
_atom_site_aniso_U_12
Yb1 0.01666(13) 0.02240(14) 0.01302(12) -0.00377(10) 0.00338(10) -0.00440(11)
Yb2 0.02529(15) 0.01618(13) 0.01282(12) 0.00077(10) 0.00632(10) -0.00040(11)
O1 0.022(2) 0.021(2) 0.0114(19) -0.0024(18) 0.0046(17) -0.0043(18)
O2 0.024(2) 0.022(2) 0.015(2) 0.0035(18) 0.0044(18) 0.0016(19)
O3 0.021(2) 0.019(2) 0.025(2) -0.0040(18) 0.0079(19) -0.0046(18)
O4 0.034(7) 0.18(3) 0.045(11) 0.059(14) 0.004(7) -0.025(12)
O4A 0.073(11) 0.032(6) 0.139(16) 0.019(7) -0.030(11) -0.019(6)
O5 0.034(3) 0.032(3) 0.039(3) -0.010(2) -0.004(2) 0.008(2)
O6 0.048(4) 0.047(4) 0.058(4) 0.004(3) 0.001(3) 0.014(3)
O7 0.060(4) 0.029(3) 0.025(3) -0.003(2) 0.012(3) 0.006(3)
O8 0.031(3) 0.027(3) 0.020(2) 0.002(2) 0.002(2) -0.001(2)
O9 0.063(5) 0.056(4) 0.060(4) -0.009(3) -0.026(4) 0.031(4)
N10 0.036(4) 0.033(4) 0.026(3) 0.000(3) 0.000(3) 0.006(3)
N1 0.024(3) 0.021(3) 0.014(3) 0.000(2) 0.004(2) -0.005(2)
N2 0.037(3) 0.021(3) 0.011(2) 0.004(2) 0.005(2) 0.005(2)
N3 0.014(3) 0.066(5) 0.015(3) -0.006(3) -0.001(2) -0.002(3)
N4 0.031(3) 0.024(3) 0.025(3) -0.004(2) 0.008(3) -0.001(3)
N5 0.026(3) 0.037(4) 0.034(3) -0.020(3) 0.013(3) -0.010(3)
N6 0.028(3) 0.022(3) 0.019(3) 0.003(2) 0.008(2) 0.004(2)
N7 0.018(3) 0.038(4) 0.020(3) -0.009(2) 0.002(2) -0.004(2)
N8 0.035(4) 0.025(3) 0.020(3) -0.003(2) 0.005(2) 0.004(3)
N9 0.038(4) 0.066(5) 0.043(4) 0.016(4) 0.003(3) -0.014(4)
C1 0.023(3) 0.021(3) 0.017(3) -0.002(3) 0.002(3) -0.004(3)
C2 0.025(3) 0.026(3) 0.014(3) -0.006(3) -0.003(3) -0.006(3)
C3 0.020(3) 0.029(4) 0.021(3) -0.006(3) 0.001(3) -0.009(3)
C4 0.034(4) 0.033(4) 0.021(3) -0.007(3) -0.006(3) -0.007(3)
C5 0.038(4) 0.026(4) 0.015(3) -0.002(3) -0.003(3) -0.004(3)
C6 0.032(4) 0.022(3) 0.012(3) -0.001(2) 0.002(3) 0.002(3)
C7 0.033(4) 0.066(6) 0.026(4) -0.004(4) -0.015(3) -0.015(4)
C8 0.021(3) 0.021(3) 0.024(3) -0.001(3) 0.005(3) -0.009(3)
C9 0.043(4) 0.016(3) 0.015(3) 0.000(2) 0.004(3) 0.002(3)
C10 0.018(3) 0.027(4) 0.027(4) 0.012(3) 0.008(3) 0.004(3)
C11 0.017(3) 0.052(5) 0.026(3) 0.019(3) 0.005(3) 0.004(3)
C12 0.021(4) 0.063(6) 0.047(5) 0.034(5) 0.008(4) 0.008(4)
C13 0.023(4) 0.048(6) 0.081(7) 0.050(6) 0.011(4) 0.005(4)
C14 0.026(4) 0.031(4) 0.064(6) 0.020(4) 0.017(4) 0.003(3)
C15 0.025(4) 0.019(3) 0.040(4) 0.012(3) 0.009(3) -0.001(3)
C16 0.037(5) 0.055(6) 0.128(11) 0.065(7) 0.020(6) 0.007(5)
C17 0.016(3) 0.073(6) 0.019(4) 0.009(4) 0.001(3) 0.006(4)
C18 0.029(4) 0.017(3) 0.039(4) -0.005(3) 0.008(3) -0.004(3)
C19 0.015(3) 0.019(3) 0.016(3) 0.005(2) -0.003(2) 0.000(2)
C20 0.021(3) 0.018(3) 0.023(3) 0.000(3) 0.001(3) -0.003(3)
C21 0.023(3) 0.020(3) 0.029(4) -0.003(3) -0.004(3) -0.001(3)
C22 0.023(3) 0.028(4) 0.026(3) 0.002(3) -0.001(3) -0.010(3)
C23 0.016(3) 0.035(4) 0.022(3) 0.004(3) 0.001(2) -0.003(3)
C24 0.015(3) 0.021(3) 0.017(3) 0.007(2) 0.000(2) 0.002(2)
C25 0.033(5) 0.044(5) 0.052(5) -0.015(4) 0.017(4) -0.023(4)
C26 0.024(4) 0.025(4) 0.032(4) -0.012(3) 0.002(3) -0.006(3)
C27 0.021(3) 0.025(3) 0.021(3) 0.008(3) 0.009(3) 0.002(3)
C28 0.020(3) 0.030(4) 0.017(3) 0.001(3) 0.002(3) -0.005(3)
C29 0.018(3) 0.038(4) 0.016(3) -0.003(3) 0.005(2) -0.005(3)
C30 0.025(4) 0.094(8) 0.018(4) -0.017(4) -0.001(3) -0.001(4)
C31 0.021(4) 0.070(6) 0.014(3) -0.013(3) 0.002(3) -0.008(4)
C32 0.038(5) 0.049(5) 0.046(5) -0.032(4) 0.025(4) -0.023(4)
C33 0.023(4) 0.043(5) 0.036(4) -0.021(3) 0.014(3) -0.010(3)
C34 0.044(4) 0.037(4) 0.014(3) 0.008(3) 0.014(3) 0.013(3)
C35 0.033(4) 0.043(5) 0.014(3) 0.001(3) 0.005(3) 0.001(3)
C36 0.036(4) 0.032(4) 0.033(4) -0.012(3) 0.008(3) -0.009(3)
C37 0.046(5) 0.029(4) 0.027(4) -0.012(3) 0.011(3) -0.001(4)
C38 0.039(4) 0.033(4) 0.024(4) 0.003(3) 0.016(3) 0.008(3)
C39 0.039(5) 0.030(4) 0.024(4) -0.002(3) 0.014(3) 0.006(3)
O10 0.045(9) 0.070(11) 0.106(10) 0.022(9) 0.004(8) 0.007(7)
O11 0.091(13) 0.068(10) 0.133(13) -0.035(10) 0.082(11) -0.037(9)
O12 0.140(18) 0.079(10) 0.096(13) 0.037(10) 0.048(13) 0.047(12)
N11 0.025(7) 0.035(7) 0.089(9) 0.012(6) 0.026(7) -0.008(6)
O10A 0.127(15) 0.086(12) 0.051(8) 0.012(8) -0.060(10) -0.016(11)
O11A 0.055(8) 0.072(10) 0.076(10) 0.043(8) 0.021(7) 0.013(7)
O12A 0.125(16) 0.075(11) 0.047(7) -0.013(7) 0.040(9) -0.002(10)
N11A 0.035(6) 0.033(7) 0.020(5) -0.006(4) -0.003(4) -0.018(5)
O13 0.126 0.055 0.094 -0.058 0.016 -0.015
O13A 0.036 0.066 0.027 0.025 -0.018 0.006
O14 0.025 0.025 0.086 -0.003 0.003 0.002
O15 0.039(3) 0.039(3) 0.034(4) -0.003(3) -0.003(3) 0.015(4)
O16 0.058 0.058 0.045 -0.006 0.006 -0.029

loop_
_atom_type_symbol
_atom_type_description
_atom_type_scat_dispersion_real
_atom_type_scat_dispersion_imag
_atom_type_scat_source
C C 0.0033 0.0016 'International Tables Vol C Tables 4.2.6.8 and 6.1.1.4'
H H 0.0000 0.0000 'International Tables Vol C Tables 4.2.6.8 and 6.1.1.4'
N N 0.0061 0.0033 'International Tables Vol C Tables 4.2.6.8 and 6.1.1.4'
O O 0.0106 0.0060 'International Tables Vol C Tables 4.2.6.8 and 6.1.1.4'
Yb Yb -0.3850 5.5486 'International Tables Vol C Tables 4.2.6.8 and 6.1.1.4'

loop_
_citation_id
_citation_doi
_citation_year
1 10.26434/chemrxiv.13667729.v1 2021

loop_
_exptl_crystal_face_index_h
_exptl_crystal_face_index_k
_exptl_crystal_face_index_l
_exptl_crystal_face_perp_dist
1.00 1.00 0.00 0.0280
-1.00 -1.00 0.00 0.0370
0.00 0.00 -1.00 0.1430
0.00 0.00 1.00 0.1440
-1.00 1.00 0.00 0.0200
1.00 -1.00 0.00 0.0320

loop_
_geom_angle_atom_site_label_1
_geom_angle_atom_site_label_2
_geom_angle_atom_site_label_3
_geom_angle
_geom_angle_site_symmetry_1
_geom_angle_site_symmetry_3
_geom_angle_publ_flag
O1 Yb1 Yb2 41.93(11) . . ?
O1 Yb1 O2 66.34(17) . . ?
O1 Yb1 O3 71.50(15) . . ?
O1 Yb1 O5 75.67(18) . . ?
O1 Yb1 N1 76.73(17) . . ?
O1 Yb1 N3 136.9(2) . . ?
O1 Yb1 N5 131.1(2) . . ?
O1 Yb1 N7 140.19(17) . . ?
O2 Yb1 Yb2 40.81(11) . . ?
O2 Yb1 O3 73.70(16) . . ?
O2 Yb1 O5 140.49(18) . . ?
O2 Yb1 N1 84.90(18) . . ?
O2 Yb1 N3 70.94(19) . . ?
O2 Yb1 N5 138.9(2) . . ?
O2 Yb1 N7 126.79(18) . . ?
O3 Yb1 Yb2 42.85(11) . . ?
O3 Yb1 N1 146.75(17) . . ?
O3 Yb1 N3 101.83(19) . . ?
O3 Yb1 N5 78.66(18) . . ?
O3 Yb1 N7 144.68(17) . . ?
O5 Yb1 Yb2 111.99(14) . . ?
O5 Yb1 O3 104.79(19) . . ?
O5 Yb1 N1 76.0(2) . . ?
O5 Yb1 N3 143.8(2) . . ?
O5 Yb1 N5 75.7(2) . . ?
O5 Yb1 N7 77.5(2) . . ?
N1 Yb1 Yb2 105.19(13) . . ?
N1 Yb1 N3 94.6(2) . . ?
N1 Yb1 N5 131.7(2) . . ?
N1 Yb1 N7 68.53(18) . . ?
N3 Yb1 Yb2 104.23(14) . . ?
N3 Yb1 N7 66.5(2) . . ?
N5 Yb1 Yb2 121.49(14) . . ?
N5 Yb1 N3 86.0(3) . . ?
N5 Yb1 N7 67.7(2) . . ?
N7 Yb1 Yb2 167.56(15) . . ?
O1 Yb2 Yb1 41.25(10) . . ?
O1 Yb2 O3 71.27(16) . . ?
O1 Yb2 O7 124.46(15) . . ?
O1 Yb2 O8 140.59(16) . . ?
O1 Yb2 N10 135.58(16) . . ?
O1 Yb2 N2 70.43(17) . . ?
O1 Yb2 N4 84.16(18) . . ?
O1 Yb2 N6 139.06(17) . . ?
O1 Yb2 N8 125.92(17) . . ?
O2 Yb2 Yb1 41.61(12) . . ?
O2 Yb2 O1 66.43(16) . . ?
O2 Yb2 O3 74.69(16) . . ?
O2 Yb2 O7 68.02(16) . . ?
O2 Yb2 O8 77.14(16) . . ?
O2 Yb2 N10 69.71(17) . . ?
O2 Yb2 N2 136.46(18) . . ?
O2 Yb2 N4 76.68(19) . . ?
O2 Yb2 N6 133.12(19) . . ?
O2 Yb2 N8 140.34(18) . . ?
O3 Yb2 Yb1 43.23(11) . . ?
O3 Yb2 O7 67.45(16) . . ?
O3 Yb2 O8 113.83(17) . . ?
O3 Yb2 N10 90.97(17) . . ?
O3 Yb2 N2 97.12(18) . . ?
O3 Yb2 N4 147.87(18) . . ?
O3 Yb2 N6 80.25(17) . . ?
O3 Yb2 N8 143.10(17) . . ?
O7 Yb2 Yb1 83.33(10) . . ?
O7 Yb2 N10 23.76(15) . . ?
O8 Yb2 Yb1 114.37(11) . . ?
O8 Yb2 O7 46.54(15) . . ?
O8 Yb2 N10 22.86(16) . . ?
O8 Yb2 N2 140.95(17) . . ?
O8 Yb2 N6 77.79(18) . . ?
O8 Yb2 N8 74.96(17) . . ?
N10 Yb2 Yb1 98.52(12) . . ?
N2 Yb2 Yb1 104.43(12) . . ?
N2 Yb2 O7 148.55(18) . . ?
N2 Yb2 N10 153.81(18) . . ?
N2 Yb2 N8 66.03(18) . . ?
N4 Yb2 Yb1 104.73(14) . . ?
N4 Yb2 O7 114.15(19) . . ?
N4 Yb2 O8 72.98(19) . . ?
N4 Yb2 N10 92.6(2) . . ?
N4 Yb2 N2 93.6(2) . . ?
N4 Yb2 N6 131.0(2) . . ?
N4 Yb2 N8 68.6(2) . . ?
N6 Yb2 Yb1 123.12(14) . . ?
N6 Yb2 O7 65.91(18) . . ?
N6 Yb2 N10 71.81(19) . . ?
N6 Yb2 N2 85.0(2) . . ?
N6 Yb2 N8 66.3(2) . . ?
N8 Yb2 Yb1 167.11(14) . . ?
N8 Yb2 O7 109.36(17) . . ?
N8 Yb2 N10 92.87(18) . . ?
Yb1 O1 Yb2 96.82(17) . . ?
C1 O1 Yb1 128.2(4) . . ?
C1 O1 Yb2 134.5(4) . . ?
Yb2 O2 Yb1 97.58(17) . . ?
C10 O2 Yb1 132.7(4) . . ?
C10 O2 Yb2 129.0(4) . . ?
Yb2 O3 Yb1 93.93(16) . . ?
C19 O3 Yb1 133.6(4) . . ?
C19 O3 Yb2 132.3(4) . . ?
N9 O5 Yb1 134.9(5) . . ?
N10 O7 Yb2 84.2(4) . . ?
N10 O8 Yb2 110.7(4) . . ?
O7 N10 Yb2 72.0(4) . . ?
O7 N10 O8 118.1(6) . . ?
O8 N10 Yb2 46.4(3) . . ?
O9 N10 Yb2 164.5(6) . . ?
O9 N10 O7 122.3(7) . . ?
O9 N10 O8 119.6(6) . . ?
C8 N1 Yb1 125.2(4) . . ?
C8 N1 C28 116.4(6) . . ?
C28 N1 Yb1 114.8(4) . . ?
C9 N2 Yb2 131.3(5) . . ?
C9 N2 C34 113.9(6) . . ?
C34 N2 Yb2 112.3(4) . . ?
C17 N3 Yb1 130.4(5) . . ?
C17 N3 C30 115.1(7) . . ?
C30 N3 Yb1 111.9(6) . . ?
C18 N4 Yb2 126.3(5) . . ?
C18 N4 C36 115.9(6) . . ?
C36 N4 Yb2 114.8(5) . . ?
C26 N5 Yb1 126.5(5) . . ?
C26 N5 C32 113.1(6) . . ?
C32 N5 Yb1 119.3(5) . . ?
C27 N6 Yb2 126.0(4) . . ?
C27 N6 C38 111.5(6) . . ?
C38 N6 Yb2 122.3(5) . . ?
C29 N7 Yb1 109.5(4) . . ?
C29 N7 C31 109.0(6) . . ?
C31 N7 Yb1 111.6(4) . . ?
C33 N7 Yb1 105.5(4) . . ?
C33 N7 C29 110.5(6) . . ?
C33 N7 C31 110.7(6) . . ?
C35 N8 Yb2 111.5(4) . . ?
C37 N8 Yb2 108.7(4) . . ?
C37 N8 C35 110.7(6) . . ?
C39 N8 Yb2 106.1(4) . . ?
C39 N8 C35 110.0(6) . . ?
C39 N8 C37 109.8(6) . . ?
O5 N9 O4 103.5(13) . . ?
O5 N9 O4A 119.9(9) . . ?
O6 N9 O4 117.7(10) . . ?
O6 N9 O5 124.0(8) . . ?
O1 C1 C2 122.8(6) . . ?
O1 C1 C6 119.7(6) . . ?
C2 C1 C6 117.5(6) . . ?
C1 C2 C8 124.4(6) . . ?
C3 C2 C1 119.4(6) . . ?
C3 C2 C8 116.2(6) . . ?
C2 C3 H3 118.5 . . ?
C4 C3 C2 123.0(7) . . ?
C4 C3 H3 118.5 . . ?
C3 C4 C7 119.8(7) . . ?
C5 C4 C3 117.2(7) . . ?
C5 C4 C7 123.0(7) . . ?
C4 C5 H5 118.9 . . ?
C4 C5 C6 122.2(6) . . ?
C6 C5 H5 118.9 . . ?
C1 C6 C9 122.7(7) . . ?
C5 C6 C1 120.2(6) . . ?
C5 C6 C9 117.1(6) . . ?
C4 C7 H7A 109.5 . . ?
C4 C7 H7B 109.5 . . ?
C4 C7 H7C 109.5 . . ?
H7A C7 H7B 109.5 . . ?
H7A C7 H7C 109.5 . . ?
H7B C7 H7C 109.5 . . ?
N1 C8 C2 127.8(6) . . ?
N1 C8 H8 116.1 . . ?
C2 C8 H8 116.1 . . ?
N2 C9 C6 126.7(6) . . ?
N2 C9 H9 116.7 . . ?
C6 C9 H9 116.7 . . ?
O2 C10 C11 119.7(7) . . ?
O2 C10 C15 122.9(6) . . ?
C15 C10 C11 117.3(7) . . ?
C10 C11 C17 122.3(7) . . ?
C12 C11 C10 120.1(8) . . ?
C12 C11 C17 117.6(7) . . ?
C11 C12 H12 118.6 . . ?
C13 C12 C11 122.7(8) . . ?
C13 C12 H12 118.6 . . ?
C12 C13 C14 117.2(7) . . ?
C12 C13 C16 123.1(10) . . ?
C14 C13 C16 119.7(11) . . ?
C13 C14 H14 118.6 . . ?
C13 C14 C15 122.8(9) . . ?
C15 C14 H14 118.6 . . ?
C10 C15 C14 119.6(7) . . ?
C10 C15 C18 124.7(6) . . ?
C14 C15 C18 115.7(7) . . ?
C13 C16 H16A 109.5 . . ?
C13 C16 H16B 109.5 . . ?
C13 C16 H16C 109.5 . . ?
H16A C16 H16B 109.5 . . ?
H16A C16 H16C 109.5 . . ?
H16B C16 H16C 109.5 . . ?
N3 C17 C11 127.4(7) . . ?
N3 C17 H17 116.3 . . ?
C11 C17 H17 116.3 . . ?
N4 C18 C15 126.8(6) . . ?
N4 C18 H18 116.6 . . ?
C15 C18 H18 116.6 . . ?
O3 C19 C20 121.3(6) . . ?
O3 C19 C24 122.2(6) . . ?
C24 C19 C20 116.4(6) . . ?
C19 C20 C26 127.2(6) . . ?
C21 C20 C19 120.6(6) . . ?
C21 C20 C26 112.0(6) . . ?
C20 C21 H21 118.5 . . ?
C22 C21 C20 123.1(7) . . ?
C22 C21 H21 118.5 . . ?
C21 C22 C25 120.1(7) . . ?
C23 C22 C21 116.2(6) . . ?
C23 C22 C25 123.6(7) . . ?
C22 C23 H23 118.0 . . ?
C22 C23 C24 123.9(6) . . ?
C24 C23 H23 118.0 . . ?
C19 C24 C27 128.8(6) . . ?
C23 C24 C19 119.6(6) . . ?
C23 C24 C27 111.5(6) . . ?
C22 C25 H25A 109.5 . . ?
C22 C25 H25B 109.5 . . ?
C22 C25 H25C 109.5 . . ?
H25A C25 H25B 109.5 . . ?
H25A C25 H25C 109.5 . . ?
H25B C25 H25C 109.5 . . ?
N5 C26 C20 129.9(7) . . ?
N5 C26 H26 115.1 . . ?
C20 C26 H26 115.1 . . ?
N6 C27 C24 129.5(6) . . ?
N6 C27 H27 115.2 . . ?
C24 C27 H27 115.2 . . ?
N1 C28 H28A 110.5 . . ?
N1 C28 H28B 110.5 . . ?
N1 C28 C29 106.3(6) . . ?
H28A C28 H28B 108.7 . . ?
C29 C28 H28A 110.5 . . ?
C29 C28 H28B 110.5 . . ?
N7 C29 C28 110.3(5) . . ?
N7 C29 H29A 109.6 . . ?
N7 C29 H29B 109.6 . . ?
C28 C29 H29A 109.6 . . ?
C28 C29 H29B 109.6 . . ?
H29A C29 H29B 108.1 . . ?
N3 C30 H30A 110.8 . . ?
N3 C30 H30B 110.8 . . ?
N3 C30 C31 104.6(6) . . ?
H30A C30 H30B 108.9 . . ?
C31 C30 H30A 110.8 . . ?
C31 C30 H30B 110.8 . . ?
N7 C31 C30 112.1(6) . . ?
N7 C31 H31A 109.2 . . ?
N7 C31 H31B 109.2 . . ?
C30 C31 H31A 109.2 . . ?
C30 C31 H31B 109.2 . . ?
H31A C31 H31B 107.9 . . ?
N5 C32 H32A 109.1 . . ?
N5 C32 H32B 109.1 . . ?
N5 C32 C33 112.3(6) . . ?
H32A C32 H32B 107.9 . . ?
C33 C32 H32A 109.1 . . ?
C33 C32 H32B 109.1 . . ?
N7 C33 C32 110.9(7) . . ?
N7 C33 H33A 109.5 . . ?
N7 C33 H33B 109.5 . . ?
C32 C33 H33A 109.5 . . ?
C32 C33 H33B 109.5 . . ?
H33A C33 H33B 108.1 . . ?
N2 C34 H34A 110.6 . . ?
N2 C34 H34B 110.6 . . ?
N2 C34 C35 105.8(6) . . ?
H34A C34 H34B 108.7 . . ?
C35 C34 H34A 110.6 . . ?
C35 C34 H34B 110.6 . . ?
N8 C35 C34 112.6(6) . . ?
N8 C35 H35A 109.1 . . ?
N8 C35 H35B 109.1 . . ?
C34 C35 H35A 109.1 . . ?
C34 C35 H35B 109.1 . . ?
H35A C35 H35B 107.8 . . ?
N4 C36 H36A 110.3 . . ?
N4 C36 H36B 110.3 . . ?
N4 C36 C37 107.3(6) . . ?
H36A C36 H36B 108.5 . . ?
C37 C36 H36A 110.3 . . ?
C37 C36 H36B 110.3 . . ?
N8 C37 C36 110.0(6) . . ?
N8 C37 H37A 109.7 . . ?
N8 C37 H37B 109.7 . . ?
C36 C37 H37A 109.7 . . ?
C36 C37 H37B 109.7 . . ?
H37A C37 H37B 108.2 . . ?
N6 C38 H38A 109.7 . . ?
N6 C38 H38B 109.7 . . ?
N6 C38 C39 109.8(6) . . ?
H38A C38 H38B 108.2 . . ?
C39 C38 H38A 109.7 . . ?
C39 C38 H38B 109.7 . . ?
N8 C39 C38 111.2(6) . . ?
N8 C39 H39A 109.4 . . ?
N8 C39 H39B 109.4 . . ?
C38 C39 H39A 109.4 . . ?
C38 C39 H39B 109.4 . . ?
H39A C39 H39B 108.0 . . ?
O10 N11 O11 126.3(17) . . ?
O10 N11 O12 120.0(17) . . ?
O12 N11 O11 113.6(18) . . ?
O10A N11A O11A 115.9(15) . . ?
O12A N11A O10A 124.3(16) . . ?
O12A N11A O11A 119.8(15) . . ?
H13A O13 H13A 0.0 . . ?
H13A O13 H13B 86.8 . . ?
H13A O13 H13B 86.8 . . ?
H13C O13A H13D 101.8 . . ?
H14A O14 H14A 105.0 . 7_646 ?
H15 O15 H15 99(6) . 8_666 ?
H16D O16 H16D 140.5 . 7_646 ?
H16D O16 H16E 109.8 . . ?
H16E O16 H16D 109.8 . 7_646 ?

loop_
_geom_bond_atom_site_label_1
_geom_bond_atom_site_label_2
_geom_bond_distance
_geom_bond_site_symmetry_2
_geom_bond_publ_flag
Yb1 Yb2 3.4438(4) . ?
Yb1 O1 2.287(4) . ?
Yb1 O2 2.307(5) . ?
Yb1 O3 2.364(4) . ?
Yb1 O5 2.314(5) . ?
Yb1 N1 2.376(6) . ?
Yb1 N3 2.422(6) . ?
Yb1 N5 2.413(6) . ?
Yb1 N7 2.630(6) . ?
Yb2 O1 2.318(5) . ?
Yb2 O2 2.270(4) . ?
Yb2 O3 2.347(4) . ?
Yb2 O7 2.938(6) . ?
Yb2 O8 2.380(5) . ?
Yb2 N10 3.073(6) . ?
Yb2 N2 2.423(5) . ?
Yb2 N4 2.374(6) . ?
Yb2 N6 2.403(6) . ?
Yb2 N8 2.654(6) . ?
O1 C1 1.316(8) . ?
O2 C10 1.317(8) . ?
O3 C19 1.338(8) . ?
O4 N9 1.272(14) . ?
O4A N9 1.340(13) . ?
O5 N9 1.252(9) . ?
O6 N9 1.201(9) . ?
O7 N10 1.245(8) . ?
O8 N10 1.277(8) . ?
O9 N10 1.231(8) . ?
N1 C8 1.280(9) . ?
N1 C28 1.470(8) . ?
N2 C9 1.283(10) . ?
N2 C34 1.483(8) . ?
N3 C17 1.266(11) . ?
N3 C30 1.482(10) . ?
N4 C18 1.295(9) . ?
N4 C36 1.469(9) . ?
N5 C26 1.266(9) . ?
N5 C32 1.490(9) . ?
N6 C27 1.283(9) . ?
N6 C38 1.496(9) . ?
N7 C29 1.481(9) . ?
N7 C31 1.509(9) . ?
N7 C33 1.466(10) . ?
N8 C35 1.505(9) . ?
N8 C37 1.482(10) . ?
N8 C39 1.457(10) . ?
C1 C2 1.416(9) . ?
C1 C6 1.419(9) . ?
C2 C3 1.398(10) . ?
C2 C8 1.460(9) . ?
C3 H3 0.9500 . ?
C3 C4 1.390(10) . ?
C4 C5 1.376(11) . ?
C4 C7 1.500(11) . ?
C5 H5 0.9500 . ?
C5 C6 1.402(10) . ?
C6 C9 1.444(10) . ?
C7 H7A 0.9800 . ?
C7 H7B 0.9800 . ?
C7 H7C 0.9800 . ?
C8 H8 0.9500 . ?
C9 H9 0.9500 . ?
C10 C11 1.428(10) . ?
C10 C15 1.406(11) . ?
C11 C12 1.407(11) . ?
C11 C17 1.441(12) . ?
C12 H12 0.9500 . ?
C12 C13 1.363(16) . ?
C13 C14 1.394(14) . ?
C13 C16 1.507(11) . ?
C14 H14 0.9500 . ?
C14 C15 1.412(10) . ?
C15 C18 1.458(11) . ?
C16 H16A 0.9800 . ?
C16 H16B 0.9800 . ?
C16 H16C 0.9800 . ?
C17 H17 0.9500 . ?
C18 H18 0.9500 . ?
C19 C20 1.426(9) . ?
C19 C24 1.424(9) . ?
C20 C21 1.401(9) . ?
C20 C26 1.460(9) . ?
C21 H21 0.9500 . ?
C21 C22 1.388(10) . ?
C22 C23 1.371(10) . ?
C22 C25 1.504(10) . ?
C23 H23 0.9500 . ?
C23 C24 1.415(10) . ?
C24 C27 1.447(9) . ?
C25 H25A 0.9800 . ?
C25 H25B 0.9800 . ?
C25 H25C 0.9800 . ?
C26 H26 0.9500 . ?
C27 H27 0.9500 . ?
C28 H28A 0.9900 . ?
C28 H28B 0.9900 . ?
C28 C29 1.531(10) . ?
C29 H29A 0.9900 . ?
C29 H29B 0.9900 . ?
C30 H30A 0.9900 . ?
C30 H30B 0.9900 . ?
C30 C31 1.535(10) . ?
C31 H31A 0.9900 . ?
C31 H31B 0.9900 . ?
C32 H32A 0.9900 . ?
C32 H32B 0.9900 . ?
C32 C33 1.518(10) . ?
C33 H33A 0.9900 . ?
C33 H33B 0.9900 . ?
C34 H34A 0.9900 . ?
C34 H34B 0.9900 . ?
C34 C35 1.515(11) . ?
C35 H35A 0.9900 . ?
C35 H35B 0.9900 . ?
C36 H36A 0.9900 . ?
C36 H36B 0.9900 . ?
C36 C37 1.522(11) . ?
C37 H37A 0.9900 . ?
C37 H37B 0.9900 . ?
C38 H38A 0.9900 . ?
C38 H38B 0.9900 . ?
C38 C39 1.544(11) . ?
C39 H39A 0.9900 . ?
C39 H39B 0.9900 . ?
O10 N11 1.227(15) . ?
O11 N11 1.271(15) . ?
O12 N11 1.239(15) . ?
O10A N11A 1.249(13) . ?
O11A N11A 1.257(14) . ?
O12A N11A 1.210(13) . ?
O13 H13A 0.9825 . ?
O13 H13A 0.9825 . ?
O13 H13B 1.0506 . ?
O13A H13C 0.8458 . ?
O13A H13D 0.8610 . ?
O14 H14A 0.8428 7_646 ?
O14 H14A 0.8428 . ?
O15 H15 0.87(3) 8_666 ?
O15 H15 0.87(3) . ?
O16 H16D 0.8202 . ?
O16 H16D 0.8202 7_646 ?
O16 H16E 0.8300 . ?

loop_
_geom_hbond_atom_site_label_D
_geom_hbond_atom_site_label_H
_geom_hbond_atom_site_label_A
_geom_hbond_distance_DH
_geom_hbond_distance_HA
_geom_hbond_distance_DA
_geom_hbond_angle_DHA
_geom_hbond_site_symmetry_A
_geom_hbond_publ_flag
O13A H13C O16 0.85 2.06 2.899 169.4 2_545 yes
O14 H14A O8 0.84 2.16 2.921(5) 150.5 . yes
O16 H16D O13A 0.82 2.17 2.899 147.8 3_554 yes
O16 H16E O14 0.83 1.93 2.757 180.0 . yes

loop_
_geom_torsion_atom_site_label_1
_geom_torsion_atom_site_label_2
_geom_torsion_atom_site_label_3
_geom_torsion_atom_site_label_4
_geom_torsion
_geom_torsion_site_symmetry_1
_geom_torsion_site_symmetry_2
_geom_torsion_site_symmetry_3
_geom_torsion_site_symmetry_4
_geom_torsion_publ_flag
Yb1 O1 C1 C2 -33.9(9) . . . . ?
Yb1 O1 C1 C6 147.0(5) . . . . ?
Yb1 O2 C10 C11 -45.3(9) . . . . ?
Yb1 O2 C10 C15 133.6(6) . . . . ?
Yb1 O3 C19 C20 -14.3(9) . . . . ?
Yb1 O3 C19 C24 167.1(4) . . . . ?
Yb1 O5 N9 O4 -0.8(16) . . . . ?
Yb1 O5 N9 O4A -73.0(13) . . . . ?
Yb1 O5 N9 O6 136.9(7) . . . . ?
Yb1 N1 C8 C2 14.2(10) . . . . ?
Yb1 N1 C28 C29 56.6(6) . . . . ?
Yb1 N3 C17 C11 11.0(12) . . . . ?
Yb1 N3 C30 C31 64.9(8) . . . . ?
Yb1 N5 C26 C20 -19.4(12) . . . . ?
Yb1 N5 C32 C33 -10.2(11) . . . . ?
Yb1 N7 C29 C28 35.2(6) . . . . ?
Yb1 N7 C31 C30 18.9(9) . . . . ?
Yb1 N7 C33 C32 -54.1(7) . . . . ?
Yb2 O1 C1 C2 135.9(6) . . . . ?
Yb2 O1 C1 C6 -43.1(9) . . . . ?
Yb2 O2 C10 C11 146.6(5) . . . . ?
Yb2 O2 C10 C15 -34.5(9) . . . . ?
Yb2 O3 C19 C20 170.9(4) . . . . ?
Yb2 O3 C19 C24 -7.7(9) . . . . ?
Yb2 O7 N10 O8 5.6(6) . . . . ?
Yb2 O7 N10 O9 -173.3(8) . . . . ?
Yb2 O8 N10 O7 -7.3(8) . . . . ?
Yb2 O8 N10 O9 171.5(6) . . . . ?
Yb2 N2 C9 C6 12.1(11) . . . . ?
Yb2 N2 C34 C35 64.2(7) . . . . ?
Yb2 N4 C18 C15 11.2(11) . . . . ?
Yb2 N4 C36 C37 56.0(7) . . . . ?
Yb2 N6 C27 C24 -11.8(10) . . . . ?
Yb2 N6 C38 C39 -7.2(8) . . . . ?
Yb2 N8 C35 C34 16.9(8) . . . . ?
Yb2 N8 C37 C36 36.3(7) . . . . ?
Yb2 N8 C39 C38 -54.3(6) . . . . ?
O1 C1 C2 C3 175.6(6) . . . . ?
O1 C1 C2 C8 -2.4(11) . . . . ?
O1 C1 C6 C5 -174.7(6) . . . . ?
O1 C1 C6 C9 5.1(10) . . . . ?
O2 C10 C11 C12 -176.2(6) . . . . ?
O2 C10 C11 C17 5.2(10) . . . . ?
O2 C10 C15 C14 176.3(7) . . . . ?
O2 C10 C15 C18 -1.3(11) . . . . ?
O3 C19 C20 C21 -176.2(6) . . . . ?
O3 C19 C20 C26 8.5(10) . . . . ?
O3 C19 C24 C23 178.5(6) . . . . ?
O3 C19 C24 C27 3.3(10) . . . . ?
N1 C28 C29 N7 -59.8(7) . . . . ?
N2 C34 C35 N8 -50.7(8) . . . . ?
N3 C30 C31 N7 -52.7(10) . . . . ?
N4 C36 C37 N8 -60.7(8) . . . . ?
N5 C32 C33 N7 45.3(11) . . . . ?
N6 C38 C39 N8 43.2(8) . . . . ?
C1 C2 C3 C4 -0.4(11) . . . . ?
C1 C2 C8 N1 11.9(12) . . . . ?
C1 C6 C9 N2 8.0(11) . . . . ?
C2 C1 C6 C5 6.2(10) . . . . ?
C2 C1 C6 C9 -174.1(6) . . . . ?
C2 C3 C4 C5 5.1(11) . . . . ?
C2 C3 C4 C7 -178.1(7) . . . . ?
C3 C2 C8 N1 -166.2(7) . . . . ?
C3 C4 C5 C6 -4.1(11) . . . . ?
C4 C5 C6 C1 -1.5(11) . . . . ?
C4 C5 C6 C9 178.7(7) . . . . ?
C5 C6 C9 N2 -172.2(7) . . . . ?
C6 C1 C2 C3 -5.3(10) . . . . ?
C6 C1 C2 C8 176.7(6) . . . . ?
C7 C4 C5 C6 179.2(8) . . . . ?
C8 N1 C28 C29 -103.3(7) . . . . ?
C8 C2 C3 C4 177.8(7) . . . . ?
C9 N2 C34 C35 -99.9(7) . . . . ?
C10 C11 C12 C13 -2.8(11) . . . . ?
C10 C11 C17 N3 9.8(12) . . . . ?
C10 C15 C18 N4 12.4(12) . . . . ?
C11 C10 C15 C14 -4.8(10) . . . . ?
C11 C10 C15 C18 177.7(7) . . . . ?
C11 C12 C13 C14 0.6(12) . . . . ?
C11 C12 C13 C16 -179.3(8) . . . . ?
C12 C11 C17 N3 -168.8(8) . . . . ?
C12 C13 C14 C15 -0.5(12) . . . . ?
C13 C14 C15 C10 2.7(11) . . . . ?
C13 C14 C15 C18 -179.5(7) . . . . ?
C14 C15 C18 N4 -165.2(7) . . . . ?
C15 C10 C11 C12 4.9(10) . . . . ?
C15 C10 C11 C17 -173.7(7) . . . . ?
C16 C13 C14 C15 179.4(8) . . . . ?
C17 N3 C30 C31 -98.5(9) . . . . ?
C17 C11 C12 C13 175.8(8) . . . . ?
C18 N4 C36 C37 -105.6(8) . . . . ?
C19 C20 C21 C22 -3.2(11) . . . . ?
C19 C20 C26 N5 9.8(13) . . . . ?
C19 C24 C27 N6 7.5(12) . . . . ?
C20 C19 C24 C23 -0.2(9) . . . . ?
C20 C19 C24 C27 -175.4(6) . . . . ?
C20 C21 C22 C23 1.4(11) . . . . ?
C20 C21 C22 C25 178.3(7) . . . . ?
C21 C20 C26 N5 -165.8(8) . . . . ?
C21 C22 C23 C24 1.1(11) . . . . ?
C22 C23 C24 C19 -1.6(10) . . . . ?
C22 C23 C24 C27 174.4(6) . . . . ?
C23 C24 C27 N6 -168.0(7) . . . . ?
C24 C19 C20 C21 2.5(9) . . . . ?
C24 C19 C20 C26 -172.8(7) . . . . ?
C25 C22 C23 C24 -175.8(7) . . . . ?
C26 N5 C32 C33 158.5(8) . . . . ?
C26 C20 C21 C22 172.8(7) . . . . ?
C27 N6 C38 C39 168.4(6) . . . . ?
C28 N1 C8 C2 171.6(7) . . . . ?
C29 N7 C31 C30 140.0(7) . . . . ?
C29 N7 C33 C32 -172.3(6) . . . . ?
C30 N3 C17 C11 170.6(7) . . . . ?
C31 N7 C29 C28 -87.1(7) . . . . ?
C31 N7 C33 C32 66.8(8) . . . . ?
C32 N5 C26 C20 173.0(8) . . . . ?
C33 N7 C29 C28 151.0(6) . . . . ?
C33 N7 C31 C30 -98.2(8) . . . . ?
C34 N2 C9 C6 172.4(7) . . . . ?
C35 N8 C37 C36 -86.4(7) . . . . ?
C35 N8 C39 C38 66.4(7) . . . . ?
C36 N4 C18 C15 170.4(7) . . . . ?
C37 N8 C35 C34 138.0(7) . . . . ?
C37 N8 C39 C38 -171.6(6) . . . . ?
C38 N6 C27 C24 172.9(7) . . . . ?
C39 N8 C35 C34 -100.5(7) . . . . ?
C39 N8 C37 C36 151.9(6) . . . . ?
